data_4069729
loop_
_publ_author_name
'Mitton, Samuel J.'
'McDonald, Robert'
'Turculet, Laura'

_publ_section_title
;
 Synthesis and Characterization of Neutral and Cationic Platinum(II)
 Complexes Featuring Pincer-like Bis(phosphino)silyl Ligands: Si&#x2212;H
 and Si&#x2212;Cl Bond Activation Chemistry
;
_journal_issue 17
_journal_name_full Organometallics
_journal_page_first 5122
_journal_paper_doi 10.1021/om9003863
_journal_volume 28
_journal_year 2009
_chemical_formula_moiety 'C44 H38 P2 Pt Si, C H2 Cl2'
_chemical_formula_sum 'C45 H40 Cl2 P2 Pt Si'
_chemical_formula_weight 936.79
_chemical_name_systematic
;

 ?

;
_space_group_IT_number 2
_symmetry_cell_setting triclinic
_symmetry_space_group_name_Hall '-P 1'
_symmetry_space_group_name_H-M 'P -1'
_atom_sites_solution_hydrogens geom
_atom_sites_solution_primary direct
_atom_sites_solution_secondary difmap
_audit_creation_method SHELXL-97
_cell_angle_alpha 89.7276(14)
_cell_angle_beta 76.0291(14)
_cell_angle_gamma 67.8835(13)
_cell_formula_units_Z 4
_cell_length_a 13.5856(14)
_cell_length_b 16.9084(17)
_cell_length_c 19.771(2)
_cell_measurement_reflns_used 6629
_cell_measurement_temperature 193(2)
_cell_measurement_theta_max 27.08
_cell_measurement_theta_min 2.21
_cell_volume 4064.2(7)
_computing_cell_refinement 'Bruker SAINT (Bruker, 1997)'
_computing_data_collection 'Bruker SMART (Bruker, 1997)'
_computing_data_reduction 'Bruker SAINT (Bruker, 1997)'
_computing_molecular_graphics 'Bruker SHELXTL (Bruker, 1997)'
_computing_publication_material 'Bruker SHELXTL (Bruker, 1997)'
_computing_structure_refinement 'SHELXL-97 (Sheldrick, 1997)'
_computing_structure_solution 'DIRDIF-96 (Beurskens et al., 1996)'
_diffrn_ambient_temperature 193(2)
_diffrn_detector_area_resol_mean 8.192
_diffrn_measured_fraction_theta_full 0.987
_diffrn_measured_fraction_theta_max 0.987
_diffrn_measurement_device_type 'Bruker PLATFORM diffractometer/SMART 1000 CCD area detector'
_diffrn_measurement_method '\w scans'
_diffrn_radiation_monochromator graphite
_diffrn_radiation_source 'fine-focus sealed tube'
_diffrn_radiation_type MoK\a
_diffrn_radiation_wavelength 0.71073
_diffrn_reflns_av_R_equivalents 0.0439
_diffrn_reflns_av_sigmaI/netI 0.0673
_diffrn_reflns_limit_h_max 17
_diffrn_reflns_limit_h_min -17
_diffrn_reflns_limit_k_max 21
_diffrn_reflns_limit_k_min -21
_diffrn_reflns_limit_l_max 25
_diffrn_reflns_limit_l_min -25
_diffrn_reflns_number 35744
_diffrn_reflns_theta_full 27.53
_diffrn_reflns_theta_max 27.53
_diffrn_reflns_theta_min 1.60
_diffrn_standards_decay_% 0
_diffrn_standards_interval_time 0
_diffrn_standards_number 0
_exptl_absorpt_coefficient_mu 3.723
_exptl_absorpt_correction_T_max 0.6849
_exptl_absorpt_correction_T_min 0.3320
_exptl_absorpt_correction_type integration
_exptl_absorpt_process_details 'Bruker SHELXTL (Bruker, 1997)'
_exptl_crystal_colour yellow
_exptl_crystal_density_diffrn 1.531
_exptl_crystal_density_method 'not measured'
_exptl_crystal_description prism
_exptl_crystal_F_000 1864
_exptl_crystal_size_max 0.38
_exptl_crystal_size_mid 0.14
_exptl_crystal_size_min 0.11
_refine_diff_density_max 2.542
_refine_diff_density_min -1.876
_refine_diff_density_rms 0.171
_refine_ls_extinction_method none
_refine_ls_goodness_of_fit_ref 1.042
_refine_ls_hydrogen_treatment constr
_refine_ls_matrix_type full
_refine_ls_number_parameters 885
_refine_ls_number_reflns 18477
_refine_ls_number_restraints 2
_refine_ls_restrained_S_all 1.042
_refine_ls_R_factor_all 0.0874
_refine_ls_R_factor_gt 0.0498
_refine_ls_shift/su_max 0.001
_refine_ls_shift/su_mean 0.000
_refine_ls_structure_factor_coef Fsqd
_refine_ls_weighting_details 'calc w=1/[\s^2^(Fo^2^)+(0.0737P)^2^+3.8882P] where P=(Fo^2^+2Fc^2^)/3'
_refine_ls_weighting_scheme calc
_refine_ls_wR_factor_gt 0.1225
_refine_ls_wR_factor_ref 0.1423
_reflns_number_gt 12519
_reflns_number_total 18477
_reflns_threshold_expression I>2\s(I)
_cod_data_source_file om9003863_si_001.cif
_cod_data_source_block dal07c2
_cod_depositor_comments
;
The following automatic conversions were performed:

'_symmetry_cell_setting' value 'Triclinic' changed to 'triclinic'
according to /home/saulius/struct/CIF-dictionaries/cif_core.dic
dictionary named 'cif_core.dic' version 2.4.2 from 2011-04-26.

Automatic conversion script
Id: cif_fix_values 1715 2011-07-08 13:25:40Z adriana 
;
_cod_database_code 4069729

loop_
_symmetry_equiv_pos_as_xyz
'x, y, z'
'-x, -y, -z'

loop_
_atom_site_label
_atom_site_type_symbol
_atom_site_fract_x
_atom_site_fract_y
_atom_site_fract_z
_atom_site_U_iso_or_equiv
_atom_site_adp_type
_atom_site_occupancy
_atom_site_symmetry_multiplicity
_atom_site_calc_flag
_atom_site_refinement_flags
_atom_site_disorder_assembly
_atom_site_disorder_group
Pt1A Pt 0.07746(2) 0.217417(16) 0.196789(13) 0.03184(8) Uani 1 1 d . . .
P1A P -0.08591(16) 0.32664(11) 0.24233(10) 0.0355(4) Uani 1 1 d . . .
P2A P 0.23919(16) 0.13150(12) 0.12381(10) 0.0363(4) Uani 1 1 d . . .
Si1A Si 0.02783(17) 0.24963(12) 0.09066(10) 0.0358(4) Uani 1 1 d . . .
C1A C -0.0403(7) 0.1908(5) 0.0510(4) 0.0483(19) Uani 1 1 d . . .
H1AA H -0.0537 0.2143 0.0071 0.058 Uiso 1 1 calc R . .
H1BA H -0.1104 0.1975 0.0836 0.058 Uiso 1 1 calc R . .
H1CA H 0.0076 0.1298 0.0414 0.058 Uiso 1 1 calc R . .
C2A C 0.1295(6) 0.1944(4) 0.2947(4) 0.0406(17) Uani 1 1 d . . .
H2AA H 0.2033 0.1959 0.2882 0.049 Uiso 1 1 calc R . .
H2BA H 0.0770 0.2391 0.3325 0.049 Uiso 1 1 calc R . .
C3A C 0.1320(6) 0.1082(5) 0.3132(3) 0.0370(16) Uani 1 1 d . . .
C4A C 0.0351(7) 0.0962(5) 0.3395(4) 0.0429(18) Uani 1 1 d . . .
H4A H -0.0327 0.1441 0.3460 0.051 Uiso 1 1 calc R . .
C5A C 0.0326(8) 0.0178(6) 0.3569(4) 0.055(2) Uani 1 1 d . . .
H5A H -0.0354 0.0125 0.3765 0.066 Uiso 1 1 calc R . .
C6A C 0.1303(9) -0.0528(6) 0.3455(4) 0.060(2) Uani 1 1 d . . .
H6A H 0.1302 -0.1077 0.3555 0.072 Uiso 1 1 calc R . .
C7A C 0.2286(7) -0.0427(5) 0.3191(4) 0.052(2) Uani 1 1 d . . .
H7A H 0.2963 -0.0909 0.3114 0.063 Uiso 1 1 calc R . .
C8A C 0.2288(6) 0.0368(5) 0.3041(4) 0.0431(18) Uani 1 1 d . . .
H8A H 0.2970 0.0427 0.2870 0.052 Uiso 1 1 calc R . .
C11A C -0.1189(6) 0.4003(4) 0.1747(4) 0.0403(17) Uani 1 1 d . . .
C12A C -0.0686(7) 0.3659(5) 0.1055(4) 0.0426(18) Uani 1 1 d . . .
C13A C -0.0966(8) 0.4210(6) 0.0530(4) 0.060(2) Uani 1 1 d . . .
H13A H -0.0667 0.3998 0.0050 0.072 Uiso 1 1 calc R . .
C14A C -0.1679(10) 0.5064(6) 0.0718(6) 0.081(3) Uani 1 1 d . . .
H14A H -0.1840 0.5432 0.0360 0.098 Uiso 1 1 calc R . .
C15A C -0.2146(9) 0.5380(6) 0.1390(6) 0.076(3) Uani 1 1 d . . .
H15A H -0.2631 0.5965 0.1506 0.092 Uiso 1 1 calc R . .
C16A C -0.1915(8) 0.4848(5) 0.1912(5) 0.060(2) Uani 1 1 d . . .
H16A H -0.2258 0.5064 0.2389 0.072 Uiso 1 1 calc R . .
C21A C 0.2586(7) 0.1808(5) 0.0412(4) 0.0420(18) Uani 1 1 d . . .
C22A C 0.1612(7) 0.2338(4) 0.0239(4) 0.0396(17) Uani 1 1 d . . .
C23A C 0.1751(8) 0.2661(5) -0.0424(4) 0.055(2) Uani 1 1 d . . .
H23A H 0.1121 0.3017 -0.0568 0.066 Uiso 1 1 calc R . .
C24A C 0.2774(9) 0.2469(6) -0.0862(4) 0.062(3) Uani 1 1 d . . .
H24A H 0.2836 0.2687 -0.1308 0.075 Uiso 1 1 calc R . .
C25A C 0.3707(8) 0.1975(6) -0.0679(5) 0.062(3) Uani 1 1 d . . .
H25A H 0.4407 0.1869 -0.0989 0.075 Uiso 1 1 calc R . .
C26A C 0.3639(8) 0.1620(6) -0.0026(5) 0.057(2) Uani 1 1 d . . .
H26A H 0.4280 0.1269 0.0108 0.069 Uiso 1 1 calc R . .
C31A C -0.2051(6) 0.2990(5) 0.2713(4) 0.0435(18) Uani 1 1 d . . .
C32A C -0.1957(7) 0.2161(5) 0.2663(4) 0.0485(19) Uani 1 1 d . . .
H32A H -0.1255 0.1717 0.2475 0.058 Uiso 1 1 calc R . .
C33A C -0.2873(9) 0.1958(7) 0.2884(5) 0.068(3) Uani 1 1 d . . .
H33A H -0.2793 0.1376 0.2855 0.082 Uiso 1 1 calc R . .
C34A C -0.3901(9) 0.2593(8) 0.3145(6) 0.076(3) Uani 1 1 d . . .
H34A H -0.4526 0.2450 0.3300 0.091 Uiso 1 1 calc R . .
C35A C -0.4012(9) 0.3417(8) 0.3180(7) 0.097(4) Uani 1 1 d . . .
H35A H -0.4721 0.3860 0.3346 0.116 Uiso 1 1 calc R . .
C36A C -0.3108(9) 0.3614(7) 0.2977(7) 0.091(4) Uani 1 1 d . . .
H36A H -0.3200 0.4198 0.3016 0.109 Uiso 1 1 calc R . .
C41A C -0.0955(6) 0.3938(4) 0.3170(4) 0.0391(17) Uani 1 1 d . . .
C42A C -0.1325(7) 0.3731(5) 0.3841(4) 0.051(2) Uani 1 1 d . . .
H42A H -0.1571 0.3273 0.3904 0.061 Uiso 1 1 calc R . .
C43A C -0.1332(7) 0.4204(5) 0.4423(4) 0.056(2) Uani 1 1 d . . .
H43A H -0.1567 0.4052 0.4880 0.067 Uiso 1 1 calc R . .
C44A C -0.1006(7) 0.4881(5) 0.4348(4) 0.050(2) Uani 1 1 d . . .
H44A H -0.1041 0.5212 0.4746 0.060 Uiso 1 1 calc R . .
C45A C -0.0628(8) 0.5069(5) 0.3684(4) 0.055(2) Uani 1 1 d . . .
H45A H -0.0381 0.5528 0.3626 0.066 Uiso 1 1 calc R . .
C46A C -0.0596(7) 0.4613(5) 0.3097(4) 0.048(2) Uani 1 1 d . . .
H46A H -0.0331 0.4759 0.2644 0.058 Uiso 1 1 calc R . .
C51A C 0.2472(6) 0.0265(4) 0.0971(4) 0.0363(16) Uani 1 1 d . . .
C52A C 0.1859(6) -0.0106(5) 0.1427(4) 0.0462(19) Uani 1 1 d . . .
H52A H 0.1421 0.0185 0.1872 0.055 Uiso 1 1 calc R . .
C53A C 0.1889(8) -0.0908(5) 0.1229(5) 0.060(2) Uani 1 1 d . . .
H53A H 0.1465 -0.1157 0.1543 0.072 Uiso 1 1 calc R . .
C54A C 0.2515(8) -0.1345(6) 0.0591(5) 0.064(3) Uani 1 1 d . . .
H54A H 0.2524 -0.1889 0.0462 0.077 Uiso 1 1 calc R . .
C55A C 0.3134(8) -0.0979(6) 0.0138(5) 0.061(2) Uani 1 1 d . . .
H55A H 0.3578 -0.1278 -0.0304 0.073 Uiso 1 1 calc R . .
C56A C 0.3116(7) -0.0177(5) 0.0321(4) 0.0455(18) Uani 1 1 d . . .
H56A H 0.3541 0.0069 0.0004 0.055 Uiso 1 1 calc R . .
C61A C 0.3670(6) 0.1107(6) 0.1489(4) 0.0455(19) Uani 1 1 d . . .
C62A C 0.4453(7) 0.0297(6) 0.1487(4) 0.056(2) Uani 1 1 d . . .
H62A H 0.4343 -0.0193 0.1345 0.067 Uiso 1 1 calc R . .
C63A C 0.5396(8) 0.0192(7) 0.1691(5) 0.075(3) Uani 1 1 d . . .
H63A H 0.5923 -0.0371 0.1688 0.090 Uiso 1 1 calc R . .
C64A C 0.5581(9) 0.0861(9) 0.1889(6) 0.092(4) Uani 1 1 d . . .
H64A H 0.6238 0.0773 0.2023 0.111 Uiso 1 1 calc R . .
C65A C 0.4799(9) 0.1709(9) 0.1903(6) 0.089(4) Uani 1 1 d . . .
H65A H 0.4931 0.2189 0.2040 0.107 Uiso 1 1 calc R . .
C66A C 0.3829(8) 0.1823(7) 0.1710(5) 0.069(3) Uani 1 1 d . . .
H66A H 0.3286 0.2383 0.1728 0.083 Uiso 1 1 calc R . .
Pt1B Pt 0.03140(2) 0.727964(16) 0.288836(13) 0.03264(8) Uani 1 1 d D . .
P1B P 0.19727(15) 0.64888(11) 0.30850(9) 0.0343(4) Uani 1 1 d . A .
P2B P -0.13365(16) 0.83463(11) 0.29451(9) 0.0328(4) Uani 1 1 d . A .
Si1B Si -0.02118(16) 0.76135(12) 0.41077(10) 0.0331(4) Uani 1 1 d . A .
C1B C -0.0862(7) 0.7013(5) 0.4744(4) 0.0476(19) Uani 1 1 d . . .
H1AB H -0.1011 0.7262 0.5222 0.057 Uiso 1 1 calc R A .
H1BB H -0.0361 0.6409 0.4694 0.057 Uiso 1 1 calc R . .
H1CB H -0.1553 0.7054 0.4648 0.057 Uiso 1 1 calc R . .
C2B C 0.0747(11) 0.7065(6) 0.1730(4) 0.040(3) Uiso 0.65 1 d PD A 1
H2AB H 0.0069 0.7350 0.1572 0.048 Uiso 0.65 1 calc PR A 1
H2BB H 0.1257 0.7349 0.1533 0.048 Uiso 0.65 1 calc PR A 1
C3B C 0.1243(8) 0.6187(4) 0.1442(5) 0.050(3) Uiso 0.65 1 d PGD A 1
C4B C 0.2369(7) 0.5742(6) 0.1174(5) 0.071(4) Uiso 0.65 1 d PG A 1
H4B H 0.2855 0.6032 0.1144 0.085 Uiso 0.65 1 calc PR A 1
C5B C 0.2785(6) 0.4874(6) 0.0949(5) 0.075(5) Uiso 0.65 1 d PG A 1
H5B H 0.3554 0.4570 0.0766 0.090 Uiso 0.65 1 calc PR A 1
C6B C 0.2075(9) 0.4450(4) 0.0992(6) 0.075(4) Uiso 0.65 1 d PG A 1
H6B H 0.2359 0.3857 0.0838 0.090 Uiso 0.65 1 calc PR A 1
C7B C 0.0949(8) 0.4895(6) 0.1260(6) 0.071(4) Uiso 0.65 1 d PG A 1
H7B H 0.0463 0.4605 0.1289 0.085 Uiso 0.65 1 calc PR A 1
C8B C 0.0533(6) 0.5763(6) 0.1485(5) 0.051(3) Uiso 0.65 1 d PG A 1
H8B H -0.0236 0.6067 0.1668 0.061 Uiso 0.65 1 calc PR A 1
C2C C 0.100(2) 0.7093(8) 0.1735(4) 0.040(3) Uiso 0.35 1 d PD A 2
H2AC H 0.0467 0.7521 0.1520 0.048 Uiso 0.35 1 calc PR A 2
H2BC H 0.1683 0.7205 0.1623 0.048 Uiso 0.35 1 calc PR A 2
C3C C 0.1242(11) 0.6254(7) 0.1427(3) 0.064(3) Uiso 0.35 1 d PGD A 2
C4C C 0.2266(11) 0.5597(7) 0.1162(3) 0.064(3) Uiso 0.35 1 d PG A 2
H4C H 0.2916 0.5710 0.1096 0.076 Uiso 0.35 1 calc PR A 2
C5C C 0.2340(12) 0.4777(7) 0.0993(4) 0.064(3) Uiso 0.35 1 d PG A 2
H5C H 0.3040 0.4328 0.0811 0.076 Uiso 0.35 1 calc PR A 2
C6C C 0.1390(13) 0.4612(8) 0.1089(5) 0.064(3) Uiso 0.35 1 d PG A 2
H6C H 0.1440 0.4051 0.0973 0.076 Uiso 0.35 1 calc PR A 2
C7C C 0.0366(12) 0.5268(9) 0.1354(5) 0.064(3) Uiso 0.35 1 d PG A 2
H7C H -0.0283 0.5155 0.1419 0.076 Uiso 0.35 1 calc PR A 2
C8C C 0.0292(10) 0.6089(8) 0.1523(5) 0.064(3) Uiso 0.35 1 d PG A 2
H8C H -0.0408 0.6537 0.1704 0.076 Uiso 0.35 1 calc PR A 2
C11B C 0.2068(3) 0.7007(3) 0.3870(2) 0.0355(16) Uani 1 1 d G . .
C12B C 0.1100(4) 0.7512(3) 0.4351(2) 0.0334(15) Uani 1 1 d G A .
C13B C 0.1173(5) 0.7903(3) 0.4952(2) 0.0437(18) Uani 1 1 d G . .
H13B H 0.0516 0.8246 0.5288 0.052 Uiso 1 1 calc R A .
C14B C 0.2160(8) 0.7802(5) 0.5065(5) 0.054(2) Uani 1 1 d . A .
H14B H 0.2184 0.8089 0.5469 0.064 Uiso 1 1 calc R . .
C15B C 0.3125(8) 0.7287(6) 0.4595(5) 0.058(2) Uani 1 1 d . . .
H15B H 0.3812 0.7212 0.4682 0.070 Uiso 1 1 calc R A .
C16B C 0.3097(7) 0.6873(5) 0.3989(4) 0.051(2) Uani 1 1 d . A .
H16B H 0.3758 0.6510 0.3666 0.061 Uiso 1 1 calc R . .
C21B C -0.1759(6) 0.9088(4) 0.3736(3) 0.0334(15) Uani 1 1 d . . .
C22B C -0.1242(6) 0.8756(4) 0.4268(3) 0.0346(15) Uani 1 1 d . A .
C23B C -0.1601(6) 0.9310(5) 0.4890(4) 0.0425(18) Uani 1 1 d . . .
H23B H -0.1286 0.9113 0.5270 0.051 Uiso 1 1 calc R A .
C24B C -0.2396(7) 1.0130(5) 0.4961(4) 0.050(2) Uani 1 1 d . A .
H24B H -0.2609 1.0489 0.5382 0.060 Uiso 1 1 calc R . .
C25B C -0.2883(7) 1.0430(5) 0.4423(4) 0.0478(19) Uani 1 1 d . . .
H25B H -0.3432 1.0992 0.4475 0.057 Uiso 1 1 calc R A .
C26B C -0.2569(6) 0.9909(4) 0.3811(4) 0.0394(17) Uani 1 1 d . A .
H26B H -0.2905 1.0111 0.3441 0.047 Uiso 1 1 calc R . .
C31B C 0.2261(6) 0.5372(4) 0.3244(4) 0.0358(16) Uani 1 1 d . . .
C32B C 0.1971(8) 0.4878(5) 0.2828(5) 0.057(2) Uani 1 1 d . A .
H32B H 0.1610 0.5132 0.2479 0.069 Uiso 1 1 calc R . .
C33B C 0.2204(9) 0.4018(6) 0.2918(6) 0.069(3) Uani 1 1 d . . .
H33B H 0.2053 0.3677 0.2609 0.083 Uiso 1 1 calc R A .
C34B C 0.2653(7) 0.3657(6) 0.3452(5) 0.059(2) Uani 1 1 d . A .
H34B H 0.2758 0.3081 0.3536 0.071 Uiso 1 1 calc R . .
C35B C 0.2945(8) 0.4127(5) 0.3857(5) 0.060(2) Uani 1 1 d . . .
H35B H 0.3282 0.3871 0.4215 0.072 Uiso 1 1 calc R A .
C36B C 0.2758(7) 0.4977(5) 0.3758(4) 0.0479(19) Uani 1 1 d . A .
H36B H 0.2973 0.5295 0.4047 0.057 Uiso 1 1 calc R . .
C41B C 0.3183(6) 0.6469(5) 0.2433(4) 0.0405(17) Uani 1 1 d . . .
C42B C 0.4128(8) 0.5727(6) 0.2198(5) 0.065(3) Uani 1 1 d . A .
H42B H 0.4153 0.5197 0.2373 0.079 Uiso 1 1 calc R . .
C43B C 0.5030(8) 0.5762(7) 0.1710(6) 0.083(3) Uani 1 1 d . . .
H43B H 0.5677 0.5259 0.1550 0.099 Uiso 1 1 calc R A .
C44B C 0.4980(9) 0.6538(7) 0.1458(7) 0.086(4) Uani 1 1 d . A .
H44B H 0.5592 0.6564 0.1118 0.103 Uiso 1 1 calc R . .
C45B C 0.4061(8) 0.7264(7) 0.1693(6) 0.072(3) Uani 1 1 d . . .
H45B H 0.4037 0.7796 0.1521 0.087 Uiso 1 1 calc R A .
C46B C 0.3164(7) 0.7227(5) 0.2181(5) 0.053(2) Uani 1 1 d . A .
H46B H 0.2524 0.7736 0.2343 0.064 Uiso 1 1 calc R . .
C51B C -0.2499(6) 0.8037(5) 0.2992(4) 0.0407(17) Uani 1 1 d . . .
C52B C -0.2344(8) 0.7185(5) 0.3035(5) 0.055(2) Uani 1 1 d . A .
H52B H -0.1637 0.6768 0.3027 0.067 Uiso 1 1 calc R . .
C53B C -0.3235(10) 0.6941(7) 0.3093(6) 0.079(3) Uani 1 1 d . . .
H53B H -0.3130 0.6355 0.3124 0.095 Uiso 1 1 calc R A .
C54B C -0.4255(10) 0.7536(9) 0.3104(5) 0.082(3) Uani 1 1 d . A .
H54B H -0.4854 0.7364 0.3138 0.099 Uiso 1 1 calc R . .
C55B C -0.4409(9) 0.8382(8) 0.3066(6) 0.083(3) Uani 1 1 d . . .
H55B H -0.5118 0.8799 0.3079 0.100 Uiso 1 1 calc R A .
C56B C -0.3535(7) 0.8631(6) 0.3007(5) 0.063(2) Uani 1 1 d . A .
H56B H -0.3649 0.9218 0.2977 0.076 Uiso 1 1 calc R . .
C61B C -0.1373(6) 0.9025(4) 0.2225(4) 0.0348(15) Uani 1 1 d . . .
C62B C -0.1724(6) 0.8857(5) 0.1650(4) 0.0408(17) Uani 1 1 d . A .
H62B H -0.2008 0.8422 0.1657 0.049 Uiso 1 1 calc R . .
C63B C -0.1661(7) 0.9319(5) 0.1075(4) 0.0470(19) Uani 1 1 d . . .
H63B H -0.1902 0.9199 0.0689 0.056 Uiso 1 1 calc R A .
C64B C -0.1255(7) 0.9948(5) 0.1056(4) 0.0461(19) Uani 1 1 d . A .
H64B H -0.1217 1.0268 0.0661 0.055 Uiso 1 1 calc R . .
C65B C -0.0899(7) 1.0114(5) 0.1617(4) 0.050(2) Uani 1 1 d . . .
H65B H -0.0607 1.0546 0.1602 0.060 Uiso 1 1 calc R A .
C66B C -0.0961(7) 0.9664(5) 0.2200(4) 0.0462(19) Uani 1 1 d . A .
H66B H -0.0721 0.9791 0.2583 0.055 Uiso 1 1 calc R . .
Cl1S Cl 0.4155(3) 0.2226(2) 0.49872(18) 0.1052(10) Uani 1 1 d . . .
Cl2S Cl 0.4321(3) 0.1071(3) 0.3861(3) 0.1438(17) Uani 1 1 d . . .
C1S C 0.4002(10) 0.1322(8) 0.4829(7) 0.102(4) Uani 1 1 d . . .
H1SA H 0.3238 0.1385 0.5051 0.122 Uiso 1 1 calc R . .
H1SB H 0.4504 0.0847 0.5029 0.122 Uiso 1 1 calc R . .
Cl3S Cl 0.6440(6) 0.3350(5) 0.1278(4) 0.113(2) Uani 0.50 1 d P . .
Cl4S Cl 0.5683(7) 0.3585(6) 0.0114(5) 0.149(4) Uani 0.50 1 d P . .
C2S C 0.6646(16) 0.3603(11) 0.0493(12) 0.073(6) Uani 0.50 1 d P . .
H2SA H 0.7375 0.3199 0.0216 0.088 Uiso 0.50 1 calc PR . .
H2SB H 0.6657 0.4186 0.0493 0.088 Uiso 0.50 1 calc PR . .
Cl5S Cl 0.5855(7) 0.5607(6) 0.4325(5) 0.129(3) Uiso 0.50 1 d P B -1
Cl6S Cl 0.4440(9) 0.4782(7) 0.5166(6) 0.140(3) Uiso 0.50 1 d P B -1
C3S C 0.5595(18) 0.4791(16) 0.4720(12) 0.072(6) Uiso 0.50 1 d P B -1
H3SA H 0.5878 0.4316 0.4344 0.086 Uiso 0.50 1 calc PR B -1
H3SB H 0.6089 0.4608 0.5036 0.086 Uiso 0.50 1 calc PR B -1

loop_
_atom_site_aniso_label
_atom_site_aniso_U_11
_atom_site_aniso_U_22
_atom_site_aniso_U_33
_atom_site_aniso_U_23
_atom_site_aniso_U_13
_atom_site_aniso_U_12
Pt1A 0.04014(17) 0.02891(14) 0.02633(14) 0.00637(10) -0.01173(12) -0.01132(12)
P1A 0.0429(11) 0.0288(9) 0.0335(9) 0.0045(7) -0.0127(8) -0.0107(8)
P2A 0.0377(10) 0.0383(10) 0.0320(9) 0.0051(8) -0.0109(8) -0.0126(8)
Si1A 0.0464(12) 0.0353(10) 0.0299(10) 0.0078(8) -0.0159(9) -0.0169(9)
C1A 0.057(5) 0.050(5) 0.042(4) 0.000(4) -0.018(4) -0.022(4)
C2A 0.050(5) 0.040(4) 0.035(4) 0.009(3) -0.025(4) -0.012(3)
C3A 0.050(4) 0.047(4) 0.021(3) 0.009(3) -0.019(3) -0.020(4)
C4A 0.047(5) 0.057(5) 0.025(4) 0.007(3) -0.013(3) -0.020(4)
C5A 0.066(6) 0.080(6) 0.037(4) 0.013(4) -0.022(4) -0.044(5)
C6A 0.100(8) 0.051(5) 0.044(5) 0.017(4) -0.028(5) -0.040(5)
C7A 0.054(5) 0.054(5) 0.043(5) 0.009(4) -0.022(4) -0.010(4)
C8A 0.044(4) 0.048(4) 0.042(4) 0.017(3) -0.019(4) -0.019(4)
C11A 0.052(5) 0.031(4) 0.038(4) 0.004(3) -0.021(4) -0.011(3)
C12A 0.057(5) 0.036(4) 0.041(4) 0.009(3) -0.026(4) -0.016(4)
C13A 0.093(7) 0.054(5) 0.039(5) 0.018(4) -0.037(5) -0.023(5)
C14A 0.120(10) 0.056(6) 0.073(7) 0.025(5) -0.060(7) -0.018(6)
C15A 0.103(8) 0.045(5) 0.074(7) 0.011(5) -0.051(6) -0.003(5)
C16A 0.066(6) 0.038(5) 0.060(6) -0.003(4) -0.022(5) 0.001(4)
C21A 0.055(5) 0.039(4) 0.033(4) 0.006(3) -0.004(3) -0.024(4)
C22A 0.064(5) 0.029(4) 0.028(3) 0.000(3) -0.010(3) -0.021(4)
C23A 0.094(7) 0.047(5) 0.035(4) 0.013(4) -0.021(4) -0.038(5)
C24A 0.098(8) 0.049(5) 0.041(5) 0.012(4) 0.001(5) -0.042(5)
C25A 0.074(7) 0.060(6) 0.047(5) 0.005(4) 0.014(5) -0.039(5)
C26A 0.064(6) 0.056(5) 0.052(5) 0.004(4) -0.001(4) -0.030(5)
C31A 0.046(5) 0.044(4) 0.035(4) 0.000(3) -0.003(3) -0.017(4)
C32A 0.056(5) 0.049(5) 0.048(5) 0.009(4) -0.024(4) -0.022(4)
C33A 0.077(7) 0.068(6) 0.080(7) 0.018(5) -0.026(6) -0.047(6)
C34A 0.066(7) 0.101(9) 0.077(7) 0.005(6) -0.010(6) -0.056(7)
C35A 0.048(6) 0.090(9) 0.134(12) -0.028(8) 0.008(7) -0.026(6)
C36A 0.058(7) 0.059(6) 0.138(11) -0.024(7) 0.004(7) -0.020(5)
C41A 0.048(4) 0.026(3) 0.039(4) 0.001(3) -0.014(3) -0.007(3)
C42A 0.070(6) 0.038(4) 0.042(4) 0.010(3) -0.008(4) -0.023(4)
C43A 0.073(6) 0.056(5) 0.030(4) 0.008(4) -0.011(4) -0.018(5)
C44A 0.068(6) 0.040(4) 0.040(4) 0.004(3) -0.023(4) -0.014(4)
C45A 0.084(7) 0.054(5) 0.041(5) 0.002(4) -0.017(4) -0.041(5)
C46A 0.073(6) 0.052(5) 0.030(4) 0.011(3) -0.018(4) -0.033(4)
C51A 0.030(4) 0.036(4) 0.034(4) 0.003(3) -0.013(3) -0.001(3)
C52A 0.046(5) 0.040(4) 0.047(5) 0.005(3) -0.011(4) -0.012(4)
C53A 0.070(6) 0.040(5) 0.072(6) 0.012(4) -0.020(5) -0.022(4)
C54A 0.075(7) 0.041(5) 0.076(7) -0.002(5) -0.030(5) -0.015(5)
C55A 0.082(7) 0.051(5) 0.042(5) -0.009(4) -0.023(5) -0.013(5)
C56A 0.052(5) 0.044(4) 0.036(4) 0.005(3) -0.014(4) -0.012(4)
C61A 0.034(4) 0.067(5) 0.034(4) 0.004(4) -0.007(3) -0.020(4)
C62A 0.046(5) 0.076(6) 0.040(4) -0.002(4) -0.013(4) -0.017(5)
C63A 0.053(6) 0.097(8) 0.057(6) -0.013(6) -0.024(5) -0.003(6)
C64A 0.053(6) 0.148(12) 0.067(7) -0.025(7) -0.024(5) -0.025(7)
C65A 0.073(8) 0.124(10) 0.077(8) -0.032(7) -0.019(6) -0.046(8)
C66A 0.058(6) 0.085(7) 0.071(7) -0.012(5) -0.020(5) -0.033(5)
Pt1B 0.03936(17) 0.03323(15) 0.02526(14) 0.00359(10) -0.01320(12) -0.01099(12)
P1B 0.0377(10) 0.0329(9) 0.0317(9) 0.0059(7) -0.0108(8) -0.0120(8)
P2B 0.0431(10) 0.0318(9) 0.0269(9) 0.0051(7) -0.0163(8) -0.0138(8)
Si1B 0.0415(11) 0.0344(10) 0.0265(9) 0.0050(8) -0.0146(8) -0.0148(9)
C1B 0.062(5) 0.048(5) 0.042(4) 0.014(4) -0.019(4) -0.028(4)
C11B 0.042(4) 0.037(4) 0.038(4) 0.009(3) -0.018(3) -0.022(3)
C12B 0.043(4) 0.027(3) 0.034(4) 0.010(3) -0.017(3) -0.012(3)
C13B 0.062(5) 0.046(4) 0.034(4) 0.006(3) -0.019(4) -0.028(4)
C14B 0.074(6) 0.052(5) 0.052(5) 0.009(4) -0.033(5) -0.033(5)
C15B 0.068(6) 0.072(6) 0.066(6) 0.020(5) -0.043(5) -0.046(5)
C16B 0.043(5) 0.058(5) 0.054(5) 0.009(4) -0.018(4) -0.020(4)
C21B 0.038(4) 0.038(4) 0.025(3) 0.002(3) -0.008(3) -0.016(3)
C22B 0.040(4) 0.040(4) 0.026(3) 0.008(3) -0.012(3) -0.017(3)
C23B 0.053(5) 0.049(4) 0.023(3) 0.001(3) -0.012(3) -0.016(4)
C24B 0.063(5) 0.046(5) 0.035(4) -0.008(3) -0.014(4) -0.013(4)
C25B 0.048(5) 0.037(4) 0.048(5) -0.006(3) -0.012(4) -0.005(4)
C26B 0.042(4) 0.037(4) 0.039(4) 0.006(3) -0.018(3) -0.009(3)
C31B 0.034(4) 0.035(4) 0.035(4) 0.008(3) -0.008(3) -0.011(3)
C32B 0.075(6) 0.044(5) 0.071(6) 0.017(4) -0.041(5) -0.029(5)
C33B 0.094(8) 0.046(5) 0.086(7) 0.009(5) -0.041(6) -0.037(5)
C34B 0.055(5) 0.043(5) 0.074(6) 0.019(4) -0.012(5) -0.017(4)
C35B 0.067(6) 0.043(5) 0.056(5) 0.017(4) -0.016(5) -0.006(4)
C36B 0.059(5) 0.041(4) 0.035(4) 0.007(3) -0.014(4) -0.009(4)
C41B 0.035(4) 0.047(4) 0.041(4) 0.008(3) -0.008(3) -0.019(3)
C42B 0.058(6) 0.048(5) 0.078(7) 0.008(5) 0.001(5) -0.019(5)
C43B 0.053(6) 0.068(7) 0.106(9) 0.004(6) 0.016(6) -0.022(5)
C44B 0.060(7) 0.084(8) 0.111(10) 0.031(7) -0.003(6) -0.036(6)
C45B 0.054(6) 0.078(7) 0.089(8) 0.040(6) -0.015(5) -0.033(5)
C46B 0.048(5) 0.048(5) 0.062(6) 0.014(4) -0.011(4) -0.020(4)
C51B 0.045(4) 0.049(4) 0.031(4) 0.000(3) -0.013(3) -0.018(4)
C52B 0.061(6) 0.051(5) 0.056(5) -0.002(4) -0.005(4) -0.029(4)
C53B 0.097(9) 0.069(7) 0.080(7) -0.019(6) 0.008(6) -0.061(7)
C54B 0.090(9) 0.117(10) 0.066(7) -0.004(7) -0.011(6) -0.075(8)
C55B 0.060(7) 0.113(10) 0.100(9) 0.020(7) -0.032(6) -0.052(7)
C56B 0.052(5) 0.069(6) 0.083(7) 0.017(5) -0.028(5) -0.032(5)
C61B 0.037(4) 0.038(4) 0.032(4) 0.006(3) -0.016(3) -0.014(3)
C62B 0.049(5) 0.041(4) 0.036(4) 0.001(3) -0.022(3) -0.015(4)
C63B 0.052(5) 0.056(5) 0.033(4) 0.008(3) -0.019(4) -0.015(4)
C64B 0.055(5) 0.049(5) 0.026(4) 0.011(3) -0.009(3) -0.012(4)
C65B 0.065(6) 0.050(5) 0.043(4) 0.012(4) -0.015(4) -0.033(4)
C66B 0.058(5) 0.057(5) 0.041(4) 0.011(4) -0.025(4) -0.033(4)
Cl1S 0.092(2) 0.108(3) 0.097(2) 0.0060(19) -0.0162(18) -0.023(2)
Cl2S 0.111(3) 0.140(3) 0.185(5) -0.037(3) -0.051(3) -0.045(3)
C1S 0.080(8) 0.105(10) 0.119(11) 0.042(8) -0.006(7) -0.048(8)
Cl3S 0.097(5) 0.104(5) 0.128(6) 0.036(4) -0.029(4) -0.029(4)
Cl4S 0.089(5) 0.149(7) 0.175(9) -0.049(6) -0.034(5) -0.006(5)
C2S 0.058(12) 0.043(10) 0.104(17) -0.040(11) -0.017(11) -0.007(9)

loop_
_atom_type_symbol
_atom_type_description
_atom_type_scat_dispersion_real
_atom_type_scat_dispersion_imag
_atom_type_scat_source
C C 0.0033 0.0016 'International Tables Vol C Tables 4.2.6.8 and 6.1.1.4'
H H 0.0000 0.0000 'International Tables Vol C Tables 4.2.6.8 and 6.1.1.4'
Si Si 0.0817 0.0704 'International Tables Vol C Tables 4.2.6.8 and 6.1.1.4'
P P 0.1023 0.0942 'International Tables Vol C Tables 4.2.6.8 and 6.1.1.4'
Cl Cl 0.1484 0.1585 'International Tables Vol C Tables 4.2.6.8 and 6.1.1.4'
Pt Pt -1.7033 8.3905 'International Tables Vol C Tables 4.2.6.8 and 6.1.1.4'

loop_
_geom_angle_atom_site_label_1
_geom_angle_atom_site_label_2
_geom_angle_atom_site_label_3
_geom_angle
C2A Pt1A P2A 97.1(2)
C2A Pt1A P1A 96.9(2)
P2A Pt1A P1A 162.98(7)
C2A Pt1A Si1A 175.7(2)
P2A Pt1A Si1A 82.37(7)
P1A Pt1A Si1A 82.98(7)
C31A P1A C41A 103.0(4)
C31A P1A C11A 104.5(4)
C41A P1A C11A 105.1(3)
C31A P1A Pt1A 116.9(3)
C41A P1A Pt1A 117.2(2)
C11A P1A Pt1A 108.9(3)
C51A P2A C61A 104.6(4)
C51A P2A C21A 103.8(3)
C61A P2A C21A 103.6(4)
C51A P2A Pt1A 115.3(2)
C61A P2A Pt1A 119.4(3)
C21A P2A Pt1A 108.5(3)
C1A Si1A C12A 106.3(4)
C1A Si1A C22A 106.4(3)
C12A Si1A C22A 111.1(3)
C1A Si1A Pt1A 122.9(3)
C12A Si1A Pt1A 105.3(2)
C22A Si1A Pt1A 104.8(2)
C3A C2A Pt1A 107.1(4)
C8A C3A C4A 116.8(7)
C8A C3A C2A 122.8(7)
C4A C3A C2A 120.4(7)
C5A C4A C3A 122.9(8)
C4A C5A C6A 119.1(8)
C5A C6A C7A 119.3(8)
C8A C7A C6A 120.4(8)
C7A C8A C3A 121.6(7)
C16A C11A C12A 121.4(7)
C16A C11A P1A 122.2(6)
C12A C11A P1A 116.4(5)
C11A C12A C13A 116.9(7)
C11A C12A Si1A 116.8(5)
C13A C12A Si1A 126.3(6)
C14A C13A C12A 120.0(8)
C15A C14A C13A 121.7(9)
C14A C15A C16A 119.4(9)
C11A C16A C15A 120.6(9)
C26A C21A C22A 123.4(7)
C26A C21A P2A 120.9(7)
C22A C21A P2A 115.6(5)
C21A C22A C23A 116.0(7)
C21A C22A Si1A 116.2(5)
C23A C22A Si1A 127.9(7)
C24A C23A C22A 121.3(9)
C25A C24A C23A 121.9(8)
C24A C25A C26A 120.3(8)
C21A C26A C25A 117.1(9)
C32A C31A C36A 116.9(8)
C32A C31A P1A 121.1(6)
C36A C31A P1A 122.0(7)
C31A C32A C33A 120.6(9)
C34A C33A C32A 120.6(9)
C35A C34A C33A 119.5(9)
C34A C35A C36A 119.8(11)
C35A C36A C31A 122.6(10)
C42A C41A C46A 118.8(7)
C42A C41A P1A 118.7(6)
C46A C41A P1A 122.4(6)
C41A C42A C43A 119.6(7)
C44A C43A C42A 121.3(8)
C43A C44A C45A 118.5(8)
C44A C45A C46A 122.0(8)
C45A C46A C41A 119.9(7)
C52A C51A C56A 119.1(7)
C52A C51A P2A 118.5(6)
C56A C51A P2A 122.4(6)
C51A C52A C53A 119.7(8)
C54A C53A C52A 121.6(9)
C53A C54A C55A 118.7(8)
C54A C55A C56A 121.0(8)
C55A C56A C51A 119.9(8)
C62A C61A C66A 119.4(8)
C62A C61A P2A 124.1(7)
C66A C61A P2A 116.5(7)
C61A C62A C63A 120.6(9)
C64A C63A C62A 121.4(10)
C63A C64A C65A 120.3(10)
C66A C65A C64A 118.9(11)
C61A C66A C65A 119.4(10)
C2B Pt1B P2B 93.3(3)
C2C Pt1B P2B 98.9(6)
C2B Pt1B P1B 99.8(3)
C2C Pt1B P1B 92.7(7)
P2B Pt1B P1B 162.49(7)
C2B Pt1B Si1B 175.8(3)
C2C Pt1B Si1B 169.8(6)
P2B Pt1B Si1B 83.25(6)
P1B Pt1B Si1B 83.10(7)
C41B P1B C31B 105.0(3)
C41B P1B C11B 102.2(3)
C31B P1B C11B 106.2(3)
C41B P1B Pt1B 116.7(2)
C31B P1B Pt1B 117.8(2)
C11B P1B Pt1B 107.36(16)
C61B P2B C51B 103.6(3)
C61B P2B C21B 104.7(3)
C51B P2B C21B 104.7(3)
C61B P2B Pt1B 115.5(2)
C51B P2B Pt1B 117.1(3)
C21B P2B Pt1B 110.0(2)
C1B Si1B C22B 105.0(3)
C1B Si1B C12B 106.0(3)
C22B Si1B C12B 111.4(3)
C1B Si1B Pt1B 123.6(3)
C22B Si1B Pt1B 105.6(2)
C12B Si1B Pt1B 105.15(15)
C3B C2B Pt1B 115.8(6)
C4B C3B C8B 120.0
C4B C3B C2B 124.0(8)
C8B C3B C2B 115.9(8)
C5B C4B C3B 120.0
C6B C5B C4B 120.0
C5B C6B C7B 120.0
C8B C7B C6B 120.0
C7B C8B C3B 120.0
C3C C2C Pt1B 114.3(6)
C4C C3C C8C 120.0
C4C C3C C2C 128.2(13)
C8C C3C C2C 111.0(12)
C5C C4C C3C 120.0
C4C C5C C6C 120.0
C5C C6C C7C 120.0
C8C C7C C6C 120.0
C7C C8C C3C 120.0
C12B C11B C16B 120.9(4)
C12B C11B P1B 118.29(19)
C16B C11B P1B 120.8(5)
C11B C12B C13B 118.3
C11B C12B Si1B 115.08(18)
C13B C12B Si1B 126.65(18)
C14B C13B C12B 121.7(5)
C13B C14B C15B 120.3(7)
C14B C15B C16B 120.2(8)
C11B C16B C15B 118.6(8)
C26B C21B C22B 122.4(6)
C26B C21B P2B 122.1(5)
C22B C21B P2B 115.5(5)
C21B C22B C23B 115.7(6)
C21B C22B Si1B 117.5(5)
C23B C22B Si1B 126.7(5)
C24B C23B C22B 121.9(7)
C25B C24B C23B 120.4(7)
C26B C25B C24B 119.8(7)
C25B C26B C21B 119.9(7)
C36B C31B C32B 117.5(7)
C36B C31B P1B 123.8(6)
C32B C31B P1B 118.7(5)
C33B C32B C31B 120.5(8)
C34B C33B C32B 120.4(9)
C35B C34B C33B 119.5(8)
C34B C35B C36B 120.9(8)
C35B C36B C31B 121.0(8)
C46B C41B C42B 119.3(7)
C46B C41B P1B 117.7(6)
C42B C41B P1B 123.0(6)
C43B C42B C41B 120.0(9)
C44B C43B C42B 119.4(10)
C45B C44B C43B 120.6(10)
C44B C45B C46B 119.9(9)
C41B C46B C45B 120.9(8)
C52B C51B C56B 119.0(8)
C52B C51B P2B 118.9(6)
C56B C51B P2B 122.1(6)
C51B C52B C53B 119.6(9)
C54B C53B C52B 120.7(10)
C53B C54B C55B 119.6(10)
C54B C55B C56B 120.2(11)
C55B C56B C51B 120.9(10)
C66B C61B C62B 118.3(7)
C66B C61B P2B 121.1(5)
C62B C61B P2B 120.3(6)
C63B C62B C61B 120.6(7)
C64B C63B C62B 120.5(7)
C63B C64B C65B 119.3(7)
C64B C65B C66B 121.1(7)
C65B C66B C61B 120.1(7)
Cl1S C1S Cl2S 109.2(6)
Cl3S C2S Cl4S 112.3(14)
Cl6S C3S Cl5S 128.8(16)

loop_
_geom_bond_atom_site_label_1
_geom_bond_atom_site_label_2
_geom_bond_distance
Pt1A C2A 2.201(6)
Pt1A P2A 2.2596(19)
Pt1A P1A 2.2610(19)
Pt1A Si1A 2.3559(19)
P1A C31A 1.813(8)
P1A C41A 1.816(7)
P1A C11A 1.843(7)
P2A C51A 1.810(7)
P2A C61A 1.827(8)
P2A C21A 1.838(7)
Si1A C1A 1.874(8)
Si1A C12A 1.884(8)
Si1A C22A 1.891(8)
C2A C3A 1.492(10)
C3A C8A 1.382(10)
C3A C4A 1.384(10)
C4A C5A 1.378(11)
C5A C6A 1.379(12)
C6A C7A 1.386(12)
C7A C8A 1.375(11)
C11A C16A 1.380(10)
C11A C12A 1.390(10)
C12A C13A 1.416(10)
C13A C14A 1.392(13)
C14A C15A 1.342(14)
C15A C16A 1.382(12)
C21A C26A 1.400(11)
C21A C22A 1.411(11)
C22A C23A 1.417(10)
C23A C24A 1.367(13)
C24A C25A 1.364(13)
C25A C26A 1.419(12)
C31A C32A 1.361(10)
C31A C36A 1.396(12)
C32A C33A 1.384(12)
C33A C34A 1.377(14)
C34A C35A 1.342(15)
C35A C36A 1.360(14)
C41A C42A 1.394(10)
C41A C46A 1.396(10)
C42A C43A 1.401(11)
C43A C44A 1.369(11)
C44A C45A 1.373(11)
C45A C46A 1.378(10)
C51A C52A 1.388(10)
C51A C56A 1.396(10)
C52A C53A 1.397(11)
C53A C54A 1.370(12)
C54A C55A 1.385(13)
C55A C56A 1.395(11)
C61A C62A 1.382(11)
C61A C66A 1.398(12)
C62A C63A 1.383(12)
C63A C64A 1.327(15)
C64A C65A 1.423(16)
C65A C66A 1.403(13)
Pt1B C2B 2.218(8)
Pt1B C2C 2.219(8)
Pt1B P2B 2.2647(19)
Pt1B P1B 2.2729(19)
Pt1B Si1B 2.3491(18)
P1B C41B 1.817(7)
P1B C31B 1.821(7)
P1B C11B 1.841(5)
P2B C61B 1.822(7)
P2B C51B 1.824(8)
P2B C21B 1.842(7)
Si1B C1B 1.876(8)
Si1B C22B 1.883(7)
Si1B C12B 1.902(5)
C2B C3B 1.433(9)
C3B C4B 1.3900
C3B C8B 1.3900
C4B C5B 1.3900
C5B C6B 1.3900
C6B C7B 1.3900
C7B C8B 1.3900
C2C C3C 1.433(9)
C3C C4C 1.3900
C3C C8C 1.3900
C4C C5C 1.3900
C5C C6C 1.3900
C6C C7C 1.3900
C7C C8C 1.3900
C11B C12B 1.3856
C11B C16B 1.407(9)
C12B C13B 1.4043
C13B C14B 1.360(10)
C14B C15B 1.378(13)
C15B C16B 1.408(12)
C21B C26B 1.390(9)
C21B C22B 1.404(9)
C22B C23B 1.416(9)
C23B C24B 1.381(10)
C24B C25B 1.381(11)
C25B C26B 1.379(10)
C31B C36B 1.385(10)
C31B C32B 1.394(10)
C32B C33B 1.387(11)
C33B C34B 1.371(12)
C34B C35B 1.352(13)
C35B C36B 1.383(11)
C41B C46B 1.366(10)
C41B C42B 1.394(11)
C42B C43B 1.386(13)
C43B C44B 1.385(14)
C44B C45B 1.361(14)
C45B C46B 1.383(12)
C51B C52B 1.380(11)
C51B C56B 1.381(11)
C52B C53B 1.399(13)
C53B C54B 1.367(15)
C54B C55B 1.370(15)
C55B C56B 1.380(12)
C61B C66B 1.386(10)
C61B C62B 1.403(9)
C62B C63B 1.380(10)
C63B C64B 1.368(11)
C64B C65B 1.381(11)
C65B C66B 1.381(10)
Cl1S C1S 1.660(13)
Cl2S C1S 1.871(14)
Cl3S C2S 1.60(2)
Cl4S C2S 1.67(2)
Cl5S C3S 1.69(2)
Cl6S C3S 1.609(19)

loop_
_geom_torsion_atom_site_label_1
_geom_torsion_atom_site_label_2
_geom_torsion_atom_site_label_3
_geom_torsion_atom_site_label_4
_geom_torsion
C2A Pt1A P1A C31A -93.1(3)
P2A Pt1A P1A C31A 122.0(3)
Si1A Pt1A P1A C31A 91.2(3)
C2A Pt1A P1A C41A 29.8(3)
P2A Pt1A P1A C41A -115.1(3)
Si1A Pt1A P1A C41A -145.9(3)
C2A Pt1A P1A C11A 148.8(3)
P2A Pt1A P1A C11A 3.9(4)
Si1A Pt1A P1A C11A -26.8(3)
C2A Pt1A P2A C51A 99.5(3)
P1A Pt1A P2A C51A -115.6(3)
Si1A Pt1A P2A C51A -84.8(3)
C2A Pt1A P2A C61A -26.5(4)
P1A Pt1A P2A C61A 118.5(4)
Si1A Pt1A P2A C61A 149.3(3)
C2A Pt1A P2A C21A -144.6(3)
P1A Pt1A P2A C21A 0.3(4)
Si1A Pt1A P2A C21A 31.1(3)
C2A Pt1A Si1A C1A 176(3)
P2A Pt1A Si1A C1A 92.6(3)
P1A Pt1A Si1A C1A -96.1(3)
C2A Pt1A Si1A C12A -63(3)
P2A Pt1A Si1A C12A -145.8(3)
P1A Pt1A Si1A C12A 25.5(3)
C2A Pt1A Si1A C22A 54(3)
P2A Pt1A Si1A C22A -28.6(2)
P1A Pt1A Si1A C22A 142.7(2)
P2A Pt1A C2A C3A -76.3(5)
P1A Pt1A C2A C3A 113.4(5)
Si1A Pt1A C2A C3A -159(2)
Pt1A C2A C3A C8A 104.8(7)
Pt1A C2A C3A C4A -74.1(7)
C8A C3A C4A C5A 0.5(10)
C2A C3A C4A C5A 179.5(7)
C3A C4A C5A C6A -2.3(12)
C4A C5A C6A C7A 2.3(12)
C5A C6A C7A C8A -0.4(12)
C6A C7A C8A C3A -1.4(12)
C4A C3A C8A C7A 1.4(11)
C2A C3A C8A C7A -177.6(7)
C31A P1A C11A C16A 76.1(8)
C41A P1A C11A C16A -31.9(8)
Pt1A P1A C11A C16A -158.2(7)
C31A P1A C11A C12A -102.4(6)
C41A P1A C11A C12A 149.5(6)
Pt1A P1A C11A C12A 23.2(7)
C16A C11A C12A C13A -0.9(12)
P1A C11A C12A C13A 177.7(6)
C16A C11A C12A Si1A -179.6(7)
P1A C11A C12A Si1A -1.1(8)
C1A Si1A C12A C11A 111.6(6)
C22A Si1A C12A C11A -133.0(6)
Pt1A Si1A C12A C11A -20.2(7)
C1A Si1A C12A C13A -67.0(8)
C22A Si1A C12A C13A 48.4(8)
Pt1A Si1A C12A C13A 161.3(7)
C11A C12A C13A C14A 2.6(13)
Si1A C12A C13A C14A -178.9(8)
C12A C13A C14A C15A -2.2(17)
C13A C14A C15A C16A 0.1(18)
C12A C11A C16A C15A -1.2(14)
P1A C11A C16A C15A -179.7(8)
C14A C15A C16A C11A 1.7(17)
C51A P2A C21A C26A -81.2(7)
C61A P2A C21A C26A 27.8(7)
Pt1A P2A C21A C26A 155.6(6)
C51A P2A C21A C22A 95.4(6)
C61A P2A C21A C22A -155.6(6)
Pt1A P2A C21A C22A -27.8(6)
C26A C21A C22A C23A 1.7(11)
P2A C21A C22A C23A -174.8(5)
C26A C21A C22A Si1A 179.5(6)
P2A C21A C22A Si1A 3.0(7)
C1A Si1A C22A C21A -110.1(6)
C12A Si1A C22A C21A 134.6(5)
Pt1A Si1A C22A C21A 21.4(6)
C1A Si1A C22A C23A 67.4(7)
C12A Si1A C22A C23A -47.9(7)
Pt1A Si1A C22A C23A -161.1(6)
C21A C22A C23A C24A -0.5(11)
Si1A C22A C23A C24A -178.0(6)
C22A C23A C24A C25A -1.3(13)
C23A C24A C25A C26A 1.9(14)
C22A C21A C26A C25A -1.1(12)
P2A C21A C26A C25A 175.1(6)
C24A C25A C26A C21A -0.7(13)
C41A P1A C31A C32A -129.3(7)
C11A P1A C31A C32A 121.1(7)
Pt1A P1A C31A C32A 0.7(8)
C41A P1A C31A C36A 52.7(9)
C11A P1A C31A C36A -56.9(9)
Pt1A P1A C31A C36A -177.4(8)
C36A C31A C32A C33A -1.6(13)
P1A C31A C32A C33A -179.8(7)
C31A C32A C33A C34A 1.3(14)
C32A C33A C34A C35A 0.6(17)
C33A C34A C35A C36A -2(2)
C34A C35A C36A C31A 2(2)
C32A C31A C36A C35A 0.2(18)
P1A C31A C36A C35A 178.4(11)
C31A P1A C41A C42A 37.3(7)
C11A P1A C41A C42A 146.4(6)
Pt1A P1A C41A C42A -92.5(7)
C31A P1A C41A C46A -147.5(7)
C11A P1A C41A C46A -38.4(7)
Pt1A P1A C41A C46A 82.7(7)
C46A C41A C42A C43A 0.2(12)
P1A C41A C42A C43A 175.5(6)
C41A C42A C43A C44A 1.6(13)
C42A C43A C44A C45A -2.5(13)
C43A C44A C45A C46A 1.8(14)
C44A C45A C46A C41A 0.0(14)
C42A C41A C46A C45A -0.9(12)
P1A C41A C46A C45A -176.1(7)
C61A P2A C51A C52A 103.3(6)
C21A P2A C51A C52A -148.4(6)
Pt1A P2A C51A C52A -29.9(6)
C61A P2A C51A C56A -77.5(7)
C21A P2A C51A C56A 30.7(7)
Pt1A P2A C51A C56A 149.3(5)
C56A C51A C52A C53A -0.4(11)
P2A C51A C52A C53A 178.8(6)
C51A C52A C53A C54A 0.2(13)
C52A C53A C54A C55A 0.4(14)
C53A C54A C55A C56A -0.7(14)
C54A C55A C56A C51A 0.4(13)
C52A C51A C56A C55A 0.1(11)
P2A C51A C56A C55A -179.0(6)
C51A P2A C61A C62A -2.6(8)
C21A P2A C61A C62A -111.0(7)
Pt1A P2A C61A C62A 128.3(6)
C51A P2A C61A C66A 178.9(7)
C21A P2A C61A C66A 70.5(7)
Pt1A P2A C61A C66A -50.2(7)
C66A C61A C62A C63A -1.0(13)
P2A C61A C62A C63A -179.4(7)
C61A C62A C63A C64A -0.4(15)
C62A C63A C64A C65A 0.5(18)
C63A C64A C65A C66A 0.6(18)
C62A C61A C66A C65A 2.1(14)
P2A C61A C66A C65A -179.3(8)
C64A C65A C66A C61A -1.9(16)
C2B Pt1B P1B C41B 34.7(4)
C2C Pt1B P1B C41B 28.4(5)
P2B Pt1B P1B C41B -103.3(3)
Si1B Pt1B P1B C41B -142.3(3)
C2B Pt1B P1B C31B -91.7(4)
C2C Pt1B P1B C31B -98.1(5)
P2B Pt1B P1B C31B 130.3(3)
Si1B Pt1B P1B C31B 91.3(3)
C2B Pt1B P1B C11B 148.5(3)
C2C Pt1B P1B C11B 142.2(4)
P2B Pt1B P1B C11B 10.6(3)
Si1B Pt1B P1B C11B -28.5(2)
C2B Pt1B P2B C61B -34.8(4)
C2C Pt1B P2B C61B -27.1(5)
P1B Pt1B P2B C61B 103.8(3)
Si1B Pt1B P2B C61B 142.8(3)
C2B Pt1B P2B C51B 87.6(4)
C2C Pt1B P2B C51B 95.3(5)
P1B Pt1B P2B C51B -133.7(3)
Si1B Pt1B P2B C51B -94.7(3)
C2B Pt1B P2B C21B -153.0(4)
C2C Pt1B P2B C21B -145.3(5)
P1B Pt1B P2B C21B -14.4(4)
Si1B Pt1B P2B C21B 24.6(2)
C2B Pt1B Si1B C1B 131(5)
C2C Pt1B Si1B C1B -160(3)
P2B Pt1B Si1B C1B 96.9(3)
P1B Pt1B Si1B C1B -94.1(3)
C2B Pt1B Si1B C22B 10(5)
C2C Pt1B Si1B C22B 79(3)
P2B Pt1B Si1B C22B -23.7(2)
P1B Pt1B Si1B C22B 145.3(2)
C2B Pt1B Si1B C12B -108(5)
C2C Pt1B Si1B C12B -39(3)
P2B Pt1B Si1B C12B -141.63(16)
P1B Pt1B Si1B C12B 27.37(16)
P2B Pt1B C2B C3B -137.2(9)
P1B Pt1B C2B C3B 54.4(9)
Si1B Pt1B C2B C3B -171(4)
Pt1B C2B C3B C4B -98.7(8)
Pt1B C2B C3B C8B 77.0(9)
C8B C3B C4B C5B 0.0
C2B C3B C4B C5B 175.6(9)
C3B C4B C5B C6B 0.0
C4B C5B C6B C7B 0.0
C5B C6B C7B C8B 0.0
C6B C7B C8B C3B 0.0
C4B C3B C8B C7B 0.0
C2B C3B C8B C7B -175.9(9)
P2B Pt1B C2C C3C -118.7(16)
P1B Pt1B C2C C3C 74.4(17)
Si1B Pt1B C2C C3C 139.9(19)
Pt1B C2C C3C C4C -106.6(13)
Pt1B C2C C3C C8C 63.0(15)
C8C C3C C4C C5C 0.0
C2C C3C C4C C5C 168.8(6)
C3C C4C C5C C6C 0.0
C4C C5C C6C C7C 0.0
C5C C6C C7C C8C 0.0
C6C C7C C8C C3C 0.0
C4C C3C C8C C7C 0.0
C2C C3C C8C C7C -170.6(6)
C41B P1B C11B C12B 148.0(5)
C31B P1B C11B C12B -102.1(5)
Pt1B P1B C11B C12B 24.8(5)
C41B P1B C11B C16B -34.0(6)
C31B P1B C11B C16B 75.9(6)
Pt1B P1B C11B C16B -157.2(5)
C16B C11B C12B C13B 1.6(7)
P1B C11B C12B C13B 179.6(2)
C16B C11B C12B Si1B -179.4(5)
P1B C11B C12B Si1B -1.4(5)
C1B Si1B C12B C11B 110.9(5)
C22B Si1B C12B C11B -135.4(4)
Pt1B Si1B C12B C11B -21.5(4)
C1B Si1B C12B C13B -70.3(3)
C22B Si1B C12B C13B 43.4(3)
Pt1B Si1B C12B C13B 157.40(15)
C11B C12B C13B C14B 0.5(6)
Si1B C12B C13B C14B -178.3(6)
C12B C13B C14B C15B -1.9(10)
C13B C14B C15B C16B 1.1(13)
C12B C11B C16B C15B -2.3(10)
P1B C11B C16B C15B 179.7(6)
C14B C15B C16B C11B 0.9(12)
C61B P2B C21B C26B 37.6(7)
C51B P2B C21B C26B -71.0(7)
Pt1B P2B C21B C26B 162.3(5)
C61B P2B C21B C22B -145.0(5)
C51B P2B C21B C22B 106.4(6)
Pt1B P2B C21B C22B -20.3(6)
C26B C21B C22B C23B 0.2(11)
P2B C21B C22B C23B -177.2(5)
C26B C21B C22B Si1B 176.9(6)
P2B C21B C22B Si1B -0.4(7)
C1B Si1B C22B C21B -112.3(6)
C12B Si1B C22B C21B 133.3(5)
Pt1B Si1B C22B C21B 19.7(6)
C1B Si1B C22B C23B 64.0(7)
C12B Si1B C22B C23B -50.3(7)
Pt1B Si1B C22B C23B -164.0(6)
C21B C22B C23B C24B -1.1(11)
Si1B C22B C23B C24B -177.4(6)
C22B C23B C24B C25B 1.2(13)
C23B C24B C25B C26B -0.4(13)
C24B C25B C26B C21B -0.5(12)
C22B C21B C26B C25B 0.5(11)
P2B C21B C26B C25B 177.7(6)
C41B P1B C31B C36B 91.1(7)
C11B P1B C31B C36B -16.7(7)
Pt1B P1B C31B C36B -137.0(6)
C41B P1B C31B C32B -88.8(7)
C11B P1B C31B C32B 163.4(6)
Pt1B P1B C31B C32B 43.1(7)
C36B C31B C32B C33B -1.8(13)
P1B C31B C32B C33B 178.1(8)
C31B C32B C33B C34B 4.7(15)
C32B C33B C34B C35B -5.0(15)
C33B C34B C35B C36B 2.5(14)
C34B C35B C36B C31B 0.4(14)
C32B C31B C36B C35B -0.7(12)
P1B C31B C36B C35B 179.4(7)
C31B P1B C41B C46B 176.0(6)
C11B P1B C41B C46B -73.3(7)
Pt1B P1B C41B C46B 43.5(7)
C31B P1B C41B C42B -5.8(8)
C11B P1B C41B C42B 105.0(8)
Pt1B P1B C41B C42B -138.3(7)
C46B C41B C42B C43B -0.5(15)
P1B C41B C42B C43B -178.7(9)
C41B C42B C43B C44B -0.3(18)
C42B C43B C44B C45B 1.0(19)
C43B C44B C45B C46B -0.8(18)
C42B C41B C46B C45B 0.6(14)
P1B C41B C46B C45B 178.9(8)
C44B C45B C46B C41B 0.0(16)
C61B P2B C51B C52B 132.5(6)
C21B P2B C51B C52B -118.1(6)
Pt1B P2B C51B C52B 4.1(7)
C61B P2B C51B C56B -49.6(8)
C21B P2B C51B C56B 59.8(8)
Pt1B P2B C51B C56B -178.1(6)
C56B C51B C52B C53B 0.1(13)
P2B C51B C52B C53B 178.1(7)
C51B C52B C53B C54B 0.2(15)
C52B C53B C54B C55B -0.7(17)
C53B C54B C55B C56B 0.8(17)
C54B C55B C56B C51B -0.5(17)
C52B C51B C56B C55B 0.0(14)
P2B C51B C56B C55B -177.9(8)
C51B P2B C61B C66B 152.5(6)
C21B P2B C61B C66B 43.1(7)
Pt1B P2B C61B C66B -78.1(7)
C51B P2B C61B C62B -33.7(7)
C21B P2B C61B C62B -143.1(6)
Pt1B P2B C61B C62B 95.8(6)
C66B C61B C62B C63B -0.2(11)
P2B C61B C62B C63B -174.1(6)
C61B C62B C63B C64B 0.0(12)
C62B C63B C64B C65B 0.5(12)
C63B C64B C65B C66B -0.9(13)
C64B C65B C66B C61B 0.8(13)
C62B C61B C66B C65B -0.2(12)
P2B C61B C66B C65B 173.7(6)
